data_2227381
loop_
_publ_author_name
'Cheng, Lin'
'Zhang, Li-Min'
'Wang, Jian-Quan'

_publ_section_title
;
 1,4-Bis(carboxymethyl)piperazine-1,4-diium bis(dihydrogen phosphate)
 dihydrate
;
_journal_coeditor_code DN2598
_journal_issue 10
_journal_name_full 'Acta Crystallographica Section E'
_journal_page_first o2566
_journal_paper_doi 10.1107/S1600536810036342
_journal_volume 66
_journal_year 2010
_chemical_formula_iupac 'C8 H16 N2 O4 2+, 2H2 P O4 -, 2H2 O'
_chemical_formula_moiety 'C8 H16 N2 O4 2+, 2(H2 O4 P -), 2(H2 O)'
_chemical_formula_sum 'C8 H24 N2 O14 P2'
_chemical_formula_weight 434.23
_chemical_name_systematic
;
1,4-Bis(carboxymethyl)piperazine-1,4-diium
bis(dihydrogen phosphate) dihydrate
;
_space_group_IT_number 14
_symmetry_cell_setting monoclinic
_symmetry_space_group_name_Hall '-P 2ybc'
_symmetry_space_group_name_H-M 'P 1 21/c 1'
_atom_sites_solution_hydrogens geom
_atom_sites_solution_primary direct
_atom_sites_solution_secondary difmap
_cell_angle_alpha 90.00
_cell_angle_beta 123.310(17)
_cell_angle_gamma 90.00
_cell_formula_units_Z 2
_cell_length_a 8.716(3)
_cell_length_b 8.992(3)
_cell_length_c 12.991(4)
_cell_measurement_reflns_used 782
_cell_measurement_temperature 120(2)
_cell_measurement_theta_max 28.0
_cell_measurement_theta_min 2.43
_cell_volume 850.9(5)
_computing_cell_refinement 'SMART (Bruker, 2000)'
_computing_data_collection 'SMART (Bruker, 2000)'
_computing_data_reduction 'SAINT (Bruker, 2000)'
_computing_molecular_graphics
;
ORTEPIII (Burnett & Johnson, 1996), ORTEP-3 for Windows (Farrugia,
1997) and
PLATON (Spek, 2009)
;
_computing_structure_refinement 'SHELXL97 (Sheldrick, 2008)'
_computing_structure_solution 'SHELXTL (Sheldrick, 2008)'
_diffrn_ambient_temperature 120(2)
_diffrn_measured_fraction_theta_full 0.996
_diffrn_measured_fraction_theta_max 0.996
_diffrn_measurement_device_type 'Bruker SMART APEX CCD'
_diffrn_measurement_method '\f and \w scan'
_diffrn_radiation_monochromator graphite
_diffrn_radiation_source 'fine-focus sealed tube'
_diffrn_radiation_type MoK\a
_diffrn_radiation_wavelength 0.71073
_diffrn_reflns_av_R_equivalents 0.0216
_diffrn_reflns_av_sigmaI/netI 0.0280
_diffrn_reflns_limit_h_max 8
_diffrn_reflns_limit_h_min -10
_diffrn_reflns_limit_k_max 10
_diffrn_reflns_limit_k_min -11
_diffrn_reflns_limit_l_max 16
_diffrn_reflns_limit_l_min -10
_diffrn_reflns_number 3998
_diffrn_reflns_theta_full 26.00
_diffrn_reflns_theta_max 26.00
_diffrn_reflns_theta_min 2.94
_exptl_absorpt_coefficient_mu 0.334
_exptl_absorpt_correction_T_max 0.8752
_exptl_absorpt_correction_T_min 0.8402
_exptl_absorpt_correction_type multi-scan
_exptl_absorpt_process_details '(SADABS; Sheldrick, 2003)'
_exptl_crystal_colour colourless
_exptl_crystal_density_diffrn 1.695
_exptl_crystal_density_method 'not measured'
_exptl_crystal_description block
_exptl_crystal_F_000 456
_exptl_crystal_size_max 0.54
_exptl_crystal_size_mid 0.44
_exptl_crystal_size_min 0.41
_refine_diff_density_max 0.494
_refine_diff_density_min -0.537
_refine_ls_extinction_method none
_refine_ls_goodness_of_fit_ref 1.092
_refine_ls_hydrogen_treatment constr
_refine_ls_matrix_type full
_refine_ls_number_parameters 121
_refine_ls_number_reflns 1668
_refine_ls_number_restraints 0
_refine_ls_restrained_S_all 1.092
_refine_ls_R_factor_all 0.0364
_refine_ls_R_factor_gt 0.0347
_refine_ls_shift/su_max 0.000
_refine_ls_shift/su_mean 0.000
_refine_ls_structure_factor_coef Fsqd
_refine_ls_weighting_details 'calc w=1/[\s^2^(Fo^2^)+(0.0583P)^2^+0.4175P] where P=(Fo^2^+2Fc^2^)/3'
_refine_ls_weighting_scheme calc
_refine_ls_wR_factor_gt 0.0964
_refine_ls_wR_factor_ref 0.0983
_reflns_number_gt 1552
_reflns_number_total 1668
_reflns_threshold_expression I>2\s(I)
_cod_data_source_file dn2598.cif
_cod_data_source_block I
_cod_original_sg_symbol_H-M 'P 21/c'
_cod_database_code 2227381
_cod_database_fobs_code 2227381

loop_
_symmetry_equiv_pos_as_xyz
'x, y, z'
'-x, y+1/2, -z+1/2'
'-x, -y, -z'
'x, -y-1/2, z-1/2'

loop_
_atom_site_type_symbol
_atom_site_label
_atom_site_fract_x
_atom_site_fract_y
_atom_site_fract_z
_atom_site_U_iso_or_equiv
_atom_site_adp_type
_atom_site_calc_flag
_atom_site_refinement_flags
_atom_site_occupancy
_atom_site_disorder_assembly
_atom_site_disorder_group
O O1 0.69897(17) 0.37509(13) 0.33962(11) 0.0187(3) Uani d . 1 . .
O O2 0.64019(19) 0.56082(13) 0.42897(12) 0.0213(3) Uani d . 1 . .
H H2 0.6898 0.5039 0.4903 0.032 Uiso calc R 1 . .
N N1 0.57511(19) 0.53648(15) 0.12844(13) 0.0131(3) Uani d . 1 . .
H H1 0.6924 0.4981 0.1622 0.016 Uiso calc R 1 . .
C C1 0.6431(2) 0.49837(19) 0.33891(15) 0.0156(4) Uani d . 1 . .
C C2 0.5654(2) 0.60289(19) 0.22984(15) 0.0158(3) Uani d . 1 . .
H H2A 0.4360 0.6257 0.1991 0.019 Uiso calc R 1 . .
H H2B 0.6353 0.6973 0.2566 0.019 Uiso calc R 1 . .
C C3 0.5428(2) 0.65335(18) 0.03654(15) 0.0159(3) Uani d . 1 . .
H H3A 0.6332 0.7346 0.0785 0.019 Uiso calc R 1 . .
H H3B 0.4184 0.6958 -0.0006 0.019 Uiso calc R 1 . .
C C4 0.4392(2) 0.41261(19) 0.06352(16) 0.0163(4) Uani d . 1 . .
H H4A 0.3131 0.4513 0.0268 0.020 Uiso calc R 1 . .
H H4B 0.4608 0.3343 0.1237 0.020 Uiso calc R 1 . .
P P1 0.92100(6) 0.43880(4) 0.74544(4) 0.01286(17) Uani d . 1 . .
O O3 0.79926(16) 0.38920(13) 0.61380(11) 0.0174(3) Uani d . 1 . .
O O4 0.80098(16) 0.51844(14) 0.78556(12) 0.0200(3) Uani d . 1 . .
H H4 0.8650 0.5820 0.8400 0.030 Uiso calc R 1 . .
O O5 1.07757(15) 0.54245(12) 0.77465(11) 0.0160(3) Uani d . 1 . .
O O6 1.00826(16) 0.29822(13) 0.83100(11) 0.0172(3) Uani d . 1 . .
H H6 0.9690 0.2207 0.7879 0.026 Uiso calc R 1 . .
O O1W 0.9695(2) 0.73039(16) 0.94132(13) 0.0289(3) Uani d . 1 . .
H H1WA 1.0120 0.7221 1.0176 0.043 Uiso d R 1 . .
H H1WB 1.0505 0.7740 0.9349 0.043 Uiso d R 1 . .

loop_
_atom_site_aniso_label
_atom_site_aniso_U_11
_atom_site_aniso_U_22
_atom_site_aniso_U_33
_atom_site_aniso_U_12
_atom_site_aniso_U_13
_atom_site_aniso_U_23
O1 0.0218(6) 0.0160(6) 0.0182(6) 0.0027(5) 0.0109(5) 0.0009(5)
O2 0.0306(8) 0.0185(6) 0.0159(6) 0.0063(5) 0.0134(6) 0.0025(5)
N1 0.0134(7) 0.0124(6) 0.0139(7) -0.0002(5) 0.0078(6) 0.0002(5)
C1 0.0140(8) 0.0159(8) 0.0163(8) -0.0012(6) 0.0080(7) -0.0011(6)
C2 0.0187(8) 0.0139(8) 0.0160(8) 0.0018(6) 0.0103(7) -0.0006(6)
C3 0.0197(8) 0.0118(7) 0.0162(8) -0.0006(6) 0.0098(7) 0.0013(6)
C4 0.0170(8) 0.0159(8) 0.0150(8) -0.0041(6) 0.0082(7) -0.0003(6)
P1 0.0137(3) 0.0112(3) 0.0146(3) -0.00065(14) 0.0084(2) -0.00046(14)
O3 0.0194(6) 0.0157(6) 0.0149(6) -0.0001(5) 0.0081(5) -0.0004(5)
O4 0.0180(6) 0.0201(6) 0.0253(7) -0.0030(5) 0.0142(6) -0.0076(5)
O5 0.0141(6) 0.0120(6) 0.0230(7) 0.0003(4) 0.0109(5) 0.0017(5)
O6 0.0226(6) 0.0115(6) 0.0154(6) -0.0025(5) 0.0092(5) -0.0014(4)
O1W 0.0355(8) 0.0347(8) 0.0219(7) -0.0153(6) 0.0192(6) -0.0104(6)

loop_
_atom_type_symbol
_atom_type_description
_atom_type_scat_dispersion_real
_atom_type_scat_dispersion_imag
_atom_type_scat_source
C C 0.0033 0.0016 'International Tables Vol C Tables 4.2.6.8 and 6.1.1.4'
H H 0.0000 0.0000 'International Tables Vol C Tables 4.2.6.8 and 6.1.1.4'
N N 0.0061 0.0033 'International Tables Vol C Tables 4.2.6.8 and 6.1.1.4'
O O 0.0106 0.0060 'International Tables Vol C Tables 4.2.6.8 and 6.1.1.4'
P P 0.1023 0.0942 'International Tables Vol C Tables 4.2.6.8 and 6.1.1.4'

loop_
_geom_angle_atom_site_label_1
_geom_angle_atom_site_label_2
_geom_angle_atom_site_label_3
_geom_angle_site_symmetry_1
_geom_angle_site_symmetry_3
_geom_angle
_geom_angle_publ_flag
C1 O2 H2 . . 109.5 ?
C2 N1 C3 . . 110.29(12) ?
C2 N1 C4 . . 112.53(13) ?
C3 N1 C4 . . 109.14(13) ?
C2 N1 H1 . . 108.3 ?
C3 N1 H1 . . 108.3 ?
C4 N1 H1 . . 108.3 ?
O1 C1 O2 . . 126.25(16) ?
O1 C1 C2 . . 123.19(15) ?
O2 C1 C2 . . 110.56(14) ?
N1 C2 C1 . . 111.40(13) ?
N1 C2 H2A . . 109.3 ?
C1 C2 H2A . . 109.3 ?
N1 C2 H2B . . 109.3 ?
C1 C2 H2B . . 109.3 ?
H2A C2 H2B . . 108.0 ?
N1 C3 C4 . 3_665 110.32(14) ?
N1 C3 H3A . . 109.6 ?
C4 C3 H3A 3_665 . 109.6 ?
N1 C3 H3B . . 109.6 ?
C4 C3 H3B 3_665 . 109.6 ?
H3A C3 H3B . . 108.1 ?
N1 C4 C3 . 3_665 110.54(13) ?
N1 C4 H4A . . 109.5 ?
C3 C4 H4A 3_665 . 109.5 ?
N1 C4 H4B . . 109.5 ?
C3 C4 H4B 3_665 . 109.5 ?
H4A C4 H4B . . 108.1 ?
O3 P1 O5 . . 116.28(7) ?
O3 P1 O4 . . 109.25(7) ?
O5 P1 O4 . . 107.91(7) ?
O3 P1 O6 . . 109.29(7) ?
O5 P1 O6 . . 107.26(7) ?
O4 P1 O6 . . 106.41(7) ?
P1 O4 H4 . . 109.5 ?
P1 O6 H6 . . 109.5 ?
H1WA O1W H1WB . . 107.5 ?

loop_
_geom_bond_atom_site_label_1
_geom_bond_atom_site_label_2
_geom_bond_site_symmetry_2
_geom_bond_distance
_geom_bond_publ_flag
O1 C1 . 1.209(2) ?
O2 C1 . 1.311(2) ?
O2 H2 . 0.8400 ?
N1 C2 . 1.490(2) ?
N1 C3 . 1.497(2) ?
N1 C4 . 1.503(2) ?
N1 H1 . 0.9300 ?
C1 C2 . 1.515(2) ?
C2 H2A . 0.9900 ?
C2 H2B . 0.9900 ?
C3 C4 3_665 1.513(2) ?
C3 H3A . 0.9900 ?
C3 H3B . 0.9900 ?
C4 C3 3_665 1.513(2) ?
C4 H4A . 0.9900 ?
C4 H4B . 0.9900 ?
P1 O3 . 1.5022(13) ?
P1 O5 . 1.5186(12) ?
P1 O4 . 1.5740(12) ?
P1 O6 . 1.5759(13) ?
O4 H4 . 0.8400 ?
O6 H6 . 0.8400 ?
O1W H1WA . 0.8499 ?
O1W H1WB . 0.8505 ?

loop_
_geom_hbond_atom_site_label_D
_geom_hbond_atom_site_label_H
_geom_hbond_atom_site_label_A
_geom_hbond_site_symmetry_A
_geom_hbond_distance_DH
_geom_hbond_distance_HA
_geom_hbond_distance_DA
_geom_hbond_angle_DHA
O2 H2 O3 . 0.84 1.69 2.5324(18) 177.2
N1 H1 O5 3_766 0.93 1.74 2.658(2) 170.2
O4 H4 O1W . 0.84 1.74 2.5729(19) 171.6
O6 H6 O5 2_746 0.84 1.74 2.5700(17) 168.5
O1W H1WA O6 3_767 0.85 2.08 2.868(2) 154.6
O1W H1WB O3 2_756 0.85 2.02 2.8633(19) 168.6
